data_2235196
loop_
_publ_author_name
'Fang, Zheng'
'Zhang, Feng'
'Zou, Bao-hua'
'Guo, Kai'

_publ_section_title
;
 <i>N</i>-(4-Fluorophenyl)-2,2-dimethylpropanamide
;
_journal_coeditor_code PV2534
_journal_issue 6
_journal_name_full 'Acta Crystallographica Section E'
_journal_page_first o1757
_journal_paper_doi 10.1107/S1600536812020570
_journal_volume 68
_journal_year 2012
_chemical_formula_iupac 'C11 H14 F N O'
_chemical_formula_moiety 'C11 H14 F N O'
_chemical_formula_sum 'C11 H14 F N O'
_chemical_formula_weight 195.23
_chemical_name_systematic
;
<i>N</i>-(4-Fluorophenyl)-2,2-dimethylpropanamide
;
_space_group_IT_number 14
_symmetry_cell_setting monoclinic
_symmetry_space_group_name_Hall '-P 2ybc'
_symmetry_space_group_name_H-M 'P 1 21/c 1'
_atom_sites_solution_hydrogens geom
_atom_sites_solution_primary direct
_atom_sites_solution_secondary difmap
_audit_creation_method SHELXL-97
_cell_angle_alpha 90.00
_cell_angle_beta 92.07(3)
_cell_angle_gamma 90.00
_cell_formula_units_Z 4
_cell_length_a 9.5750(19)
_cell_length_b 13.027(3)
_cell_length_c 8.8340(18)
_cell_measurement_reflns_used 25
_cell_measurement_temperature 293(2)
_cell_measurement_theta_max 13
_cell_measurement_theta_min 10
_cell_volume 1101.2(4)
_computing_cell_refinement 'CAD-4 Software (Enraf--Nonius, 1989)'
_computing_data_collection 'CAD-4 Software (Enraf--Nonius, 1989)'
_computing_data_reduction 'XCAD4 (Harms & Wocadlo, 1995)'
_computing_molecular_graphics 'SHELXTL (Sheldrick, 2008)'
_computing_publication_material 'PLATON (Spek, 2009)'
_computing_structure_refinement 'SHELXL97 (Sheldrick, 2008)'
_computing_structure_solution 'SHELXS97 (Sheldrick, 2008)'
_diffrn_ambient_temperature 293(2)
_diffrn_measured_fraction_theta_full 1.000
_diffrn_measured_fraction_theta_max 1.000
_diffrn_measurement_device_type 'Enraf--Nonius CAD-4'
_diffrn_measurement_method \w/2\q
_diffrn_radiation_monochromator graphite
_diffrn_radiation_source 'fine-focus sealed tube'
_diffrn_radiation_type MoK\a
_diffrn_radiation_wavelength 0.71073
_diffrn_reflns_av_R_equivalents 0.0819
_diffrn_reflns_av_sigmaI/netI 0.0896
_diffrn_reflns_limit_h_max 11
_diffrn_reflns_limit_h_min -11
_diffrn_reflns_limit_k_max 15
_diffrn_reflns_limit_k_min -15
_diffrn_reflns_limit_l_max 10
_diffrn_reflns_limit_l_min 0
_diffrn_reflns_number 4219
_diffrn_reflns_theta_full 25.39
_diffrn_reflns_theta_max 25.39
_diffrn_reflns_theta_min 2.13
_diffrn_standards_decay_% 1
_diffrn_standards_interval_count 200
_diffrn_standards_interval_time 2
_diffrn_standards_number 3
_exptl_absorpt_coefficient_mu 0.087
_exptl_absorpt_correction_T_max 0.9914
_exptl_absorpt_correction_T_min 0.9744
_exptl_absorpt_correction_type psi-scan
_exptl_absorpt_process_details '(North <i>et al.</i>, 1968)'
_exptl_crystal_colour yellow
_exptl_crystal_density_diffrn 1.178
_exptl_crystal_density_method 'not measured'
_exptl_crystal_description block
_exptl_crystal_F_000 416
_exptl_crystal_size_max 0.30
_exptl_crystal_size_mid 0.20
_exptl_crystal_size_min 0.10
_refine_diff_density_max 0.195
_refine_diff_density_min -0.202
_refine_ls_extinction_coef 0.020(5)
_refine_ls_extinction_expression Fc^*^=kFc[1+0.001xFc^2^\l^3^/sin(2\q)]^-1/4^
_refine_ls_extinction_method 'SHELXL97 (Sheldrick, 2008)'
_refine_ls_goodness_of_fit_ref 1.001
_refine_ls_hydrogen_treatment constr
_refine_ls_matrix_type full
_refine_ls_number_parameters 128
_refine_ls_number_reflns 2025
_refine_ls_number_restraints 0
_refine_ls_restrained_S_all 1.001
_refine_ls_R_factor_all 0.1244
_refine_ls_R_factor_gt 0.0621
_refine_ls_shift/su_max 0.000
_refine_ls_shift/su_mean 0.000
_refine_ls_structure_factor_coef Fsqd
_refine_ls_weighting_details 'calc w=1/[\s^2^(Fo^2^)+(0.0650P)^2^] where P=(Fo^2^+2Fc^2^)/3'
_refine_ls_weighting_scheme calc
_refine_ls_wR_factor_gt 0.1294
_refine_ls_wR_factor_ref 0.1546
_reflns_number_gt 1091
_reflns_number_total 2025
_reflns_threshold_expression I>2sigma(I)
_cod_data_source_file pv2534.cif
_cod_data_source_block I
_cod_original_sg_symbol_H-M 'P 21/c'
_cod_database_code 2235196
_cod_database_fobs_code 2235196

loop_
_symmetry_equiv_pos_as_xyz
'x, y, z'
'-x, y+1/2, -z+1/2'
'-x, -y, -z'
'x, -y-1/2, z-1/2'

loop_
_atom_site_type_symbol
_atom_site_label
_atom_site_fract_x
_atom_site_fract_y
_atom_site_fract_z
_atom_site_U_iso_or_equiv
_atom_site_adp_type
_atom_site_calc_flag
_atom_site_refinement_flags
_atom_site_occupancy
_atom_site_symmetry_multiplicity
O O 0.55665(18) 0.65320(14) 0.18951(19) 0.0619(6) Uani d . 1 1
F F 0.01604(17) 0.92797(16) 0.1759(2) 0.1032(7) Uani d . 1 1
N N 0.4924(2) 0.74067(17) -0.0211(2) 0.0588(7) Uani d . 1 1
H H0A 0.5136 0.7547 -0.1126 0.071 Uiso calc R 1 1
C C1 0.2795(3) 0.7359(2) 0.1236(3) 0.0638(8) Uani d . 1 1
H H1A 0.2982 0.6683 0.1514 0.077 Uiso calc R 1 1
C C2 0.1603(3) 0.7837(3) 0.1726(4) 0.0728(9) Uani d . 1 1
H H2A 0.0995 0.7493 0.2349 0.087 Uiso calc R 1 1
C C3 0.1340(3) 0.8806(3) 0.1284(3) 0.0693(9) Uani d . 1 1
C C4 0.2195(3) 0.9346(2) 0.0395(3) 0.0731(9) Uani d . 1 1
H H4A 0.1981 1.0016 0.0110 0.088 Uiso calc R 1 1
C C5 0.3409(3) 0.8869(2) -0.0081(3) 0.0640(8) Uani d . 1 1
H H5A 0.4019 0.9225 -0.0687 0.077 Uiso calc R 1 1
C C6 0.3705(3) 0.7878(2) 0.0339(3) 0.0507(7) Uani d . 1 1
C C7 0.5775(3) 0.6763(2) 0.0568(3) 0.0496(7) Uani d . 1 1
C C8 0.7023(3) 0.6356(2) -0.0266(3) 0.0560(7) Uani d . 1 1
C C9 0.8029(3) 0.7255(3) -0.0500(4) 0.0864(11) Uani d . 1 1
H H9A 0.8316 0.7537 0.0465 0.130 Uiso calc R 1 1
H H9B 0.7565 0.7775 -0.1102 0.130 Uiso calc R 1 1
H H9C 0.8834 0.7014 -0.1011 0.130 Uiso calc R 1 1
C C10 0.7752(4) 0.5529(3) 0.0688(4) 0.1008(13) Uani d . 1 1
H H10A 0.7121 0.4967 0.0829 0.151 Uiso calc R 1 1
H H10B 0.8036 0.5809 0.1657 0.151 Uiso calc R 1 1
H H10C 0.8560 0.5289 0.0181 0.151 Uiso calc R 1 1
C C11 0.6568(3) 0.5904(2) -0.1808(3) 0.0759(10) Uani d . 1 1
H H11A 0.5945 0.5338 -0.1662 0.114 Uiso calc R 1 1
H H11B 0.7375 0.5669 -0.2321 0.114 Uiso calc R 1 1
H H11C 0.6097 0.6422 -0.2408 0.114 Uiso calc R 1 1

loop_
_atom_site_aniso_label
_atom_site_aniso_U_11
_atom_site_aniso_U_22
_atom_site_aniso_U_33
_atom_site_aniso_U_12
_atom_site_aniso_U_13
_atom_site_aniso_U_23
O 0.0662(12) 0.0774(14) 0.0430(11) 0.0127(10) 0.0146(9) 0.0049(10)
F 0.0656(12) 0.1364(17) 0.1092(15) 0.0362(11) 0.0246(11) -0.0114(13)
N 0.0603(14) 0.0756(15) 0.0418(12) 0.0164(13) 0.0204(11) 0.0052(12)
C1 0.0579(17) 0.071(2) 0.0637(18) 0.0048(15) 0.0160(15) 0.0065(15)
C2 0.0509(17) 0.099(3) 0.070(2) 0.0022(18) 0.0194(15) 0.0051(19)
C3 0.0507(17) 0.095(2) 0.0631(18) 0.0197(18) 0.0119(15) -0.0072(18)
C4 0.073(2) 0.073(2) 0.073(2) 0.0218(18) 0.0069(17) 0.0059(17)
C5 0.0660(19) 0.071(2) 0.0564(17) 0.0073(16) 0.0177(14) 0.0078(15)
C6 0.0519(15) 0.0640(18) 0.0370(13) 0.0053(14) 0.0113(12) -0.0002(13)
C7 0.0537(16) 0.0574(17) 0.0384(14) 0.0016(13) 0.0114(12) -0.0005(13)
C8 0.0548(16) 0.0679(19) 0.0461(15) 0.0087(14) 0.0119(12) -0.0050(14)
C9 0.0548(18) 0.112(3) 0.093(3) -0.0102(18) 0.0193(18) -0.023(2)
C10 0.097(2) 0.125(3) 0.082(2) 0.059(2) 0.022(2) 0.014(2)
C11 0.080(2) 0.082(2) 0.067(2) 0.0074(18) 0.0224(16) -0.0181(17)

loop_
_atom_type_symbol
_atom_type_description
_atom_type_scat_dispersion_real
_atom_type_scat_dispersion_imag
_atom_type_scat_source
C C 0.0033 0.0016 'International Tables Vol C Tables 4.2.6.8 and 6.1.1.4'
H H 0.0000 0.0000 'International Tables Vol C Tables 4.2.6.8 and 6.1.1.4'
N N 0.0061 0.0033 'International Tables Vol C Tables 4.2.6.8 and 6.1.1.4'
O O 0.0106 0.0060 'International Tables Vol C Tables 4.2.6.8 and 6.1.1.4'
F F 0.0171 0.0103 'International Tables Vol C Tables 4.2.6.8 and 6.1.1.4'

loop_
_geom_angle_atom_site_label_1
_geom_angle_atom_site_label_2
_geom_angle_atom_site_label_3
_geom_angle
C7 N C6 125.9(2)
C7 N H0A 117.1
C6 N H0A 117.1
C6 C1 C2 120.4(3)
C6 C1 H1A 119.8
C2 C1 H1A 119.8
C3 C2 C1 118.7(3)
C3 C2 H2A 120.6
C1 C2 H2A 120.6
C2 C3 C4 123.1(3)
C2 C3 F 118.9(3)
C4 C3 F 117.9(3)
C3 C4 C5 118.2(3)
C3 C4 H4A 120.9
C5 C4 H4A 120.9
C6 C5 C4 120.2(3)
C6 C5 H5A 119.9
C4 C5 H5A 119.9
C5 C6 C1 119.3(2)
C5 C6 N 118.6(2)
C1 C6 N 122.0(3)
O C7 N 121.6(2)
O C7 C8 122.1(2)
N C7 C8 116.3(2)
C7 C8 C10 109.3(2)
C7 C8 C11 111.2(2)
C10 C8 C11 109.3(2)
C7 C8 C9 107.9(2)
C10 C8 C9 109.7(3)
C11 C8 C9 109.4(2)
C8 C9 H9A 109.5
C8 C9 H9B 109.5
H9A C9 H9B 109.5
C8 C9 H9C 109.5
H9A C9 H9C 109.5
H9B C9 H9C 109.5
C8 C10 H10A 109.5
C8 C10 H10B 109.5
H10A C10 H10B 109.5
C8 C10 H10C 109.5
H10A C10 H10C 109.5
H10B C10 H10C 109.5
C8 C11 H11A 109.5
C8 C11 H11B 109.5
H11A C11 H11B 109.5
C8 C11 H11C 109.5
H11A C11 H11C 109.5
H11B C11 H11C 109.5

loop_
_geom_bond_atom_site_label_1
_geom_bond_atom_site_label_2
_geom_bond_distance
O C7 1.233(3)
F C3 1.366(3)
N C7 1.342(3)
N C6 1.420(3)
N H0A 0.8600
C1 C6 1.376(4)
C1 C2 1.383(4)
C1 H1A 0.9300
C2 C3 1.343(4)
C2 H2A 0.9300
C3 C4 1.352(4)
C4 C5 1.397(4)
C4 H4A 0.9300
C5 C6 1.371(4)
C5 H5A 0.9300
C7 C8 1.522(3)
C8 C10 1.522(4)
C8 C11 1.533(4)
C8 C9 1.535(4)
C9 H9A 0.9600
C9 H9B 0.9600
C9 H9C 0.9600
C10 H10A 0.9600
C10 H10B 0.9600
C10 H10C 0.9600
C11 H11A 0.9600
C11 H11B 0.9600
C11 H11C 0.9600

loop_
_geom_hbond_atom_site_label_D
_geom_hbond_atom_site_label_H
_geom_hbond_atom_site_label_A
_geom_hbond_site_symmetry_A
_geom_hbond_distance_DH
_geom_hbond_distance_HA
_geom_hbond_distance_DA
_geom_hbond_angle_DHA
_geom_hbond_publ_flag
N H0A O 4_575 0.86 2.17 2.990(3) 159 y
C1 H1A O . 0.93 2.49 2.904(3) 107 n

loop_
_geom_torsion_atom_site_label_1
_geom_torsion_atom_site_label_2
_geom_torsion_atom_site_label_3
_geom_torsion_atom_site_label_4
_geom_torsion
C6 C1 C2 C3 1.4(5)
C1 C2 C3 C4 -0.9(5)
C1 C2 C3 F 179.7(3)
C2 C3 C4 C5 0.0(5)
F C3 C4 C5 179.4(2)
C3 C4 C5 C6 0.5(4)
C4 C5 C6 C1 0.0(4)
C4 C5 C6 N 177.8(2)
C2 C1 C6 C5 -0.9(4)
C2 C1 C6 N -178.7(2)
C7 N C6 C5 142.3(3)
C7 N C6 C1 -39.9(4)
C6 N C7 O -1.2(4)
C6 N C7 C8 -179.9(2)
O C7 C8 C10 9.3(4)
N C7 C8 C10 -172.0(3)
O C7 C8 C11 130.1(3)
N C7 C8 C11 -51.3(3)
O C7 C8 C9 -110.0(3)
N C7 C8 C9 68.7(3)

loop_
_cod_related_entry_id
_cod_related_entry_database
_cod_related_entry_code
1 ChemSpider 274227
